data_7046038
loop_
_publ_author_name
'Ojelere, Olusola'
'Graf, David'
'Ludwig, Tim'
'Vogt, Nicholas'
'Klein, Axel'
'Mathur, Sanjay'

_publ_section_title
;
 Reductive transformation of V(iii) precursors into vanadium(ii) oxide
 nanowires.
;
_journal_issue 19
_journal_name_full 'Dalton transactions (Cambridge, England : 2003)'
_journal_page_first 6842
_journal_page_last 6849
_journal_paper_doi 10.1039/c8dt00848e
_journal_volume 47
_journal_year 2018
_chemical_formula_moiety 'C21 H12 F9 N6 O3 V'
_chemical_formula_sum 'C21 H12 F9 N6 O3 V'
_chemical_formula_weight 618.31
_space_group_crystal_system triclinic
_space_group_IT_number 2
_space_group_name_Hall '-P 1'
_space_group_name_H-M_alt 'P -1'
_symmetry_space_group_name_Hall '-P 1'
_symmetry_space_group_name_H-M 'P -1'
_atom_sites_solution_hydrogens geom
_audit_block_doi 10.5517/ccdc.csd.cc1zbrdg
_audit_creation_method SHELXL-2014/7
_audit_update_record
;
2018-03-05 deposited with the CCDC.
2018-04-13 downloaded from the CCDC.
;
_cell_angle_alpha 73.757(15)
_cell_angle_beta 88.851(15)
_cell_angle_gamma 66.864(14)
_cell_formula_units_Z 2
_cell_length_a 9.5584(18)
_cell_length_b 10.2431(19)
_cell_length_c 14.555(3)
_cell_measurement_reflns_used 2000
_cell_measurement_temperature 170(2)
_cell_measurement_theta_max 29.682
_cell_measurement_theta_min 1.465
_cell_volume 1251.6(5)
_computing_structure_refinement 'SHELXL-2014/7 (Sheldrick, 2014)'
_diffrn_ambient_temperature 170(2)
_diffrn_measured_fraction_theta_full 1.000
_diffrn_measured_fraction_theta_max 0.985
_diffrn_measurement_device_type 'IPDS 2T (Stoe & Cie)'
_diffrn_measurement_method '\w and \f scans'
_diffrn_radiation_type MoK\a
_diffrn_radiation_wavelength 0.71073
_diffrn_reflns_av_R_equivalents 0.1641
_diffrn_reflns_av_unetI/netI 0.1295
_diffrn_reflns_Laue_measured_fraction_full 1.000
_diffrn_reflns_Laue_measured_fraction_max 0.985
_diffrn_reflns_limit_h_max 13
_diffrn_reflns_limit_h_min -11
_diffrn_reflns_limit_k_max 14
_diffrn_reflns_limit_k_min -14
_diffrn_reflns_limit_l_max 20
_diffrn_reflns_limit_l_min -20
_diffrn_reflns_number 24426
_diffrn_reflns_point_group_measured_fraction_full 1.000
_diffrn_reflns_point_group_measured_fraction_max 0.985
_diffrn_reflns_theta_full 25.242
_diffrn_reflns_theta_max 29.682
_diffrn_reflns_theta_min 1.465
_diffrn_source 'fine-focus sealed tube'
_exptl_absorpt_coefficient_mu 0.500
_exptl_crystal_colour orange
_exptl_crystal_density_diffrn 1.641
_exptl_crystal_description polyhedron
_exptl_crystal_F_000 616
_exptl_crystal_recrystallization_method Sublimation
_refine_diff_density_max 0.751
_refine_diff_density_min -0.600
_refine_diff_density_rms 0.135
_refine_ls_extinction_coef 0.026(8)
_refine_ls_extinction_expression Fc^*^=kFc[1+0.001xFc^2^\l^3^/sin(2\q)]^-1/4^
_refine_ls_extinction_method 'SHELXL-2014/7 (Sheldrick 2014'
_refine_ls_goodness_of_fit_ref 1.236
_refine_ls_hydrogen_treatment constr
_refine_ls_matrix_type full
_refine_ls_number_parameters 389
_refine_ls_number_reflns 6980
_refine_ls_number_restraints 0
_refine_ls_restrained_S_all 1.236
_refine_ls_R_factor_all 0.2513
_refine_ls_R_factor_gt 0.1362
_refine_ls_shift/su_max 0.028
_refine_ls_shift/su_mean 0.002
_refine_ls_structure_factor_coef Fsqd
_refine_ls_weighting_details 'w=1/[\s^2^(Fo^2^)+(0.2000P)^2^] where P=(Fo^2^+2Fc^2^)/3'
_refine_ls_weighting_scheme calc
_refine_ls_wR_factor_gt 0.3886
_refine_ls_wR_factor_ref 0.4433
_reflns_Friedel_coverage 0.000
_reflns_number_gt 2727
_reflns_number_total 6980
_reflns_threshold_expression 'I > 2\s(I)'
_cod_data_source_file c8dt00848e2.cif
_cod_data_source_block shelx_CCDC2
_cod_depositor_comments 'Adding full bibliography for 7046036--7046038.cif.'
_cod_original_cell_volume 1251.6(4)
_cod_database_code 7046038
_shelx_shelxl_version_number 2014/7
_shelx_space_group_comment
;
The symmetry employed for this shelxl refinement is uniquely defined
by the following loop, which should always be used as a source of
symmetry information in preference to the above space-group names.
They are only intended as comments.
;

loop_
_space_group_symop_operation_xyz
'x, y, z'
'-x, -y, -z'

loop_
_atom_site_label
_atom_site_type_symbol
_atom_site_fract_x
_atom_site_fract_y
_atom_site_fract_z
_atom_site_U_iso_or_equiv
_atom_site_adp_type
_atom_site_occupancy
_atom_site_site_symmetry_order
_atom_site_calc_flag
_atom_site_refinement_flags_posn
_atom_site_refinement_flags_adp
_atom_site_refinement_flags_occupancy
_atom_site_disorder_assembly
_atom_site_disorder_group
V1 V 0.79421(16) 0.44502(14) 0.76649(10) 0.0609(5) Uani 1 1 d . . . . .
O3 O 1.0061(7) 0.3088(6) 0.7940(4) 0.0733(16) Uani 1 1 d . . . . .
O2 O 0.7212(7) 0.3517(6) 0.8806(4) 0.0736(16) Uani 1 1 d . . . . .
C14 C 0.7213(13) 0.1520(12) 1.0076(7) 0.078(3) Uani 1 1 d . . . . .
O1 O 0.8495(6) 0.5508(6) 0.6466(4) 0.0674(14) Uani 1 1 d . . . . .
N4 N 1.1160(8) 0.4682(8) 0.8204(5) 0.0685(18) Uani 1 1 d . . . . .
N6 N 0.7313(9) 0.1333(8) 0.8497(6) 0.0747(19) Uani 1 1 d . . . . .
C9 C 0.9934(10) 0.5581(9) 0.8569(6) 0.064(2) Uani 1 1 d . . . . .
N3 N 0.8480(8) 0.5697(7) 0.8424(5) 0.0643(16) Uani 1 1 d . . . . .
N1 N 0.5753(8) 0.6217(7) 0.7140(5) 0.0642(17) Uani 1 1 d . . . . .
N5 N 0.7425(9) 0.3053(8) 0.7005(5) 0.0719(19) Uani 1 1 d . . . . .
N2 N 0.6737(8) 0.7941(8) 0.6169(6) 0.0731(19) Uani 1 1 d . . . . .
C18 C 0.6709(14) 0.1397(12) 0.6012(8) 0.098(3) Uani 1 1 d . . . . .
H18 H 0.6510 0.0798 0.5682 0.117 Uiso 1 1 calc R U . . .
C16 C 0.7211(11) 0.1834(9) 0.7492(7) 0.074(2) Uani 1 1 d . . . . .
F7 F 0.6330(15) 0.2512(11) 1.0490(7) 0.183(4) Uani 1 1 d . . . . .
F9 F 0.6682(13) 0.0503(10) 1.0263(5) 0.164(4) Uani 1 1 d . . . . .
C15 C 0.7257(9) 0.2201(9) 0.8991(6) 0.064(2) Uani 1 1 d . . . . .
C6 C 0.3041(11) 0.7113(12) 0.7271(7) 0.082(3) Uani 1 1 d . . . . .
H6 H 0.2195 0.6908 0.7513 0.098 Uiso 1 1 calc R U . . .
C3 C 0.5526(10) 0.7598(9) 0.6616(6) 0.064(2) Uani 1 1 d . . . . .
C10 C 1.0263(11) 0.6432(9) 0.9072(6) 0.070(2) Uani 1 1 d . . . . .
H10 H 1.1277 0.6360 0.9157 0.084 Uiso 1 1 calc R U . . .
C12 C 0.7616(12) 0.7451(10) 0.9330(7) 0.079(2) Uani 1 1 d . . . . .
H12 H 0.6798 0.8077 0.9594 0.095 Uiso 1 1 calc R U . . .
C7 C 0.4466(11) 0.6013(11) 0.7448(6) 0.073(2) Uani 1 1 d . . . . .
H7 H 0.4582 0.5040 0.7808 0.088 Uiso 1 1 calc R U . . .
F6 F 1.2666(10) 0.1528(11) 0.7469(10) 0.201(5) Uani 1 1 d . . . . .
C19 C 0.6812(14) 0.2675(13) 0.5530(7) 0.100(4) Uani 1 1 d . . . . .
H19 H 0.6615 0.3028 0.4849 0.120 Uiso 1 1 calc R U . . .
C025 C 1.2596(12) 0.2708(11) 0.7606(9) 0.087(3) Uani 1 1 d . . . . .
C11 C 0.9073(13) 0.7383(11) 0.9444(8) 0.087(3) Uani 1 1 d . . . . .
H11 H 0.9264 0.7984 0.9776 0.105 Uiso 1 1 calc R U . . .
C2 C 0.8022(10) 0.6924(10) 0.6123(6) 0.069(2) Uani 1 1 d . . . . .
C1 C 0.9146(14) 0.7421(13) 0.5608(9) 0.093(3) Uani 1 1 d . . . . .
C8 C 1.1123(10) 0.3598(9) 0.7956(6) 0.069(2) Uani 1 1 d . . . . .
C13 C 0.7368(11) 0.6593(9) 0.8826(6) 0.069(2) Uani 1 1 d . . . . .
H13 H 0.6364 0.6634 0.8758 0.083 Uiso 1 1 calc R U . . .
F3B F 1.051(3) 0.678(4) 0.596(2) 0.21(2) Uani 0.5 1 d . . P A 1
C20 C 0.7206(13) 0.3483(11) 0.6024(7) 0.088(3) Uani 1 1 d . . . . .
H20 H 0.7326 0.4358 0.5669 0.105 Uiso 1 1 calc R U . . .
F4 F 1.3041(13) 0.3436(10) 0.6932(8) 0.214(6) Uani 1 1 d . . . . .
C17 C 0.6905(13) 0.0971(11) 0.7026(8) 0.093(3) Uani 1 1 d . . . . .
H17 H 0.6823 0.0079 0.7388 0.112 Uiso 1 1 calc R U . . .
F5 F 1.3754(10) 0.2166(15) 0.8308(9) 0.207(6) Uani 1 1 d . . . . .
C4 C 0.4096(10) 0.8786(11) 0.6401(8) 0.082(3) Uani 1 1 d . . . . .
H4 H 0.3999 0.9748 0.6032 0.098 Uiso 1 1 calc R U . . .
F2B F 0.881(3) 0.879(2) 0.526(3) 0.155(15) Uani 0.5 1 d . . P A 2
C5 C 0.2824(12) 0.8552(12) 0.6729(8) 0.090(3) Uani 1 1 d . . . . .
H5 H 0.1836 0.9341 0.6590 0.108 Uiso 1 1 calc R U . . .
F1B F 0.906(4) 0.721(4) 0.4700(17) 0.162(9) Uani 0.5 1 d . . P A .
F8 F 0.8459(13) 0.1035(15) 1.0546(6) 0.202(5) Uani 1 1 d . . . . .
F2A F 0.853(5) 0.850(6) 0.481(3) 0.22(2) Uani 0.5 1 d . . P A .
F10 F 1.033(3) 0.641(2) 0.553(3) 0.168(15) Uani 0.5 1 d . . P A .
F11 F 0.953(3) 0.824(4) 0.607(3) 0.168(10) Uani 0.5 1 d . . P A .

loop_
_atom_site_aniso_label
_atom_site_aniso_U_11
_atom_site_aniso_U_22
_atom_site_aniso_U_33
_atom_site_aniso_U_23
_atom_site_aniso_U_13
_atom_site_aniso_U_12
V1 0.0728(10) 0.0608(8) 0.0623(9) -0.0232(6) 0.0168(7) -0.0375(7)
O3 0.087(4) 0.070(3) 0.073(4) -0.023(3) 0.009(3) -0.041(3)
O2 0.102(4) 0.068(3) 0.069(3) -0.031(3) 0.028(3) -0.047(3)
C14 0.099(7) 0.093(6) 0.058(5) -0.013(5) 0.013(5) -0.062(6)
O1 0.073(4) 0.058(3) 0.079(4) -0.025(3) 0.022(3) -0.031(3)
N4 0.064(4) 0.071(4) 0.081(5) -0.030(4) 0.011(4) -0.033(3)
N6 0.091(5) 0.067(4) 0.077(5) -0.019(4) 0.012(4) -0.045(4)
C9 0.074(5) 0.060(4) 0.066(5) -0.017(4) 0.010(4) -0.035(4)
N3 0.072(4) 0.066(4) 0.063(4) -0.025(3) 0.011(3) -0.033(3)
N1 0.076(4) 0.073(4) 0.059(4) -0.022(3) 0.017(3) -0.044(4)
N5 0.093(5) 0.073(4) 0.080(5) -0.037(4) 0.032(4) -0.056(4)
N2 0.063(4) 0.072(4) 0.085(5) -0.014(4) 0.000(4) -0.033(4)
C18 0.135(9) 0.103(7) 0.095(8) -0.054(6) 0.023(7) -0.072(7)
C16 0.082(6) 0.066(5) 0.083(6) -0.030(4) 0.019(5) -0.035(5)
F7 0.260(12) 0.155(7) 0.114(6) -0.036(6) 0.084(7) -0.067(8)
F9 0.298(12) 0.197(8) 0.089(5) -0.032(5) 0.046(6) -0.201(9)
C15 0.060(5) 0.056(4) 0.075(5) -0.012(4) 0.006(4) -0.026(4)
C6 0.077(6) 0.117(8) 0.064(5) -0.028(5) 0.020(5) -0.052(6)
C3 0.069(5) 0.073(5) 0.067(5) -0.027(4) 0.017(4) -0.040(4)
C10 0.078(6) 0.070(5) 0.076(5) -0.028(4) 0.005(4) -0.040(5)
C12 0.089(7) 0.077(6) 0.078(6) -0.036(5) 0.003(5) -0.031(5)
C7 0.077(6) 0.096(6) 0.073(5) -0.031(5) 0.020(4) -0.059(5)
F6 0.125(6) 0.173(8) 0.382(17) -0.189(10) 0.117(9) -0.069(6)
C19 0.163(11) 0.134(9) 0.061(5) -0.049(6) 0.031(6) -0.107(9)
C025 0.075(6) 0.070(6) 0.109(8) -0.028(6) 0.001(6) -0.021(5)
C11 0.111(8) 0.078(6) 0.101(7) -0.048(5) 0.020(6) -0.052(6)
C2 0.064(5) 0.075(5) 0.074(5) -0.018(4) 0.002(4) -0.036(5)
C1 0.096(8) 0.082(7) 0.099(8) 0.001(6) 0.009(6) -0.052(7)
C8 0.071(5) 0.072(5) 0.070(5) -0.023(4) 0.019(4) -0.034(4)
C13 0.077(5) 0.077(5) 0.067(5) -0.031(4) 0.014(4) -0.037(5)
F3B 0.078(13) 0.29(4) 0.172(19) 0.16(2) -0.077(15) -0.12(2)
C20 0.132(9) 0.090(6) 0.076(6) -0.036(5) 0.027(6) -0.073(7)
F4 0.208(10) 0.125(6) 0.216(10) -0.009(6) 0.159(9) -0.007(6)
C17 0.130(9) 0.086(6) 0.094(7) -0.038(6) 0.026(6) -0.068(7)
F5 0.094(6) 0.260(12) 0.241(12) -0.140(11) 0.000(7) 0.001(7)
C4 0.064(5) 0.075(6) 0.107(7) -0.035(5) 0.017(5) -0.025(5)
F2B 0.072(12) 0.093(11) 0.24(4) 0.030(16) 0.039(15) -0.025(11)
C5 0.076(6) 0.096(7) 0.097(7) -0.029(6) 0.019(6) -0.033(5)
F1B 0.20(2) 0.24(3) 0.092(12) -0.058(17) 0.035(13) -0.13(2)
F8 0.175(10) 0.315(14) 0.097(6) 0.032(7) -0.023(6) -0.140(10)
F2A 0.23(4) 0.36(5) 0.12(2) 0.02(3) 0.013(19) -0.25(4)
F10 0.103(16) 0.106(12) 0.30(4) -0.07(2) 0.14(2) -0.045(12)
F11 0.085(14) 0.153(19) 0.31(4) -0.10(2) 0.040(17) -0.076(15)

loop_
_atom_type_symbol
_atom_type_description
_atom_type_scat_dispersion_real
_atom_type_scat_dispersion_imag
_atom_type_scat_source
C C 0.0033 0.0016 'International Tables Vol C Tables 4.2.6.8 and 6.1.1.4'
H H 0.0000 0.0000 'International Tables Vol C Tables 4.2.6.8 and 6.1.1.4'
N N 0.0061 0.0033 'International Tables Vol C Tables 4.2.6.8 and 6.1.1.4'
F F 0.0171 0.0103 'International Tables Vol C Tables 4.2.6.8 and 6.1.1.4'
V V 0.3005 0.5294 'International Tables Vol C Tables 4.2.6.8 and 6.1.1.4'
O O 0.0106 0.0060 'International Tables Vol C Tables 4.2.6.8 and 6.1.1.4'

loop_
_geom_angle_atom_site_label_1
_geom_angle_atom_site_label_2
_geom_angle_atom_site_label_3
_geom_angle
O3 V1 O2 97.5(3)
O3 V1 O1 87.5(2)
O2 V1 O1 175.0(3)
O3 V1 N3 87.2(3)
O2 V1 N3 89.8(2)
O1 V1 N3 91.2(2)
O3 V1 N1 168.7(2)
O2 V1 N1 93.7(3)
O1 V1 N1 81.4(2)
N3 V1 N1 90.8(3)
O3 V1 N5 91.2(3)
O2 V1 N5 86.0(2)
O1 V1 N5 93.1(2)
N3 V1 N5 175.4(3)
N1 V1 N5 91.6(3)
C8 O3 V1 119.7(5)
C15 O2 V1 123.2(5)
F8 C14 F9 109.4(11)
F8 C14 F7 102.2(11)
F9 C14 F7 104.6(10)
F8 C14 C15 113.0(9)
F9 C14 C15 113.8(8)
F7 C14 C15 112.9(9)
C2 O1 V1 125.6(5)
C8 N4 C9 121.7(7)
C15 N6 C16 120.1(7)
N3 C9 N4 122.9(7)
N3 C9 C10 121.4(8)
N4 C9 C10 115.7(7)
C13 N3 C9 118.1(7)
C13 N3 V1 119.4(6)
C9 N3 V1 122.4(5)
C3 N1 C7 115.7(8)
C3 N1 V1 124.7(5)
C7 N1 V1 119.0(6)
C16 N5 C20 118.1(7)
C16 N5 V1 124.2(6)
C20 N5 V1 117.6(5)
C2 N2 C3 121.7(7)
C19 C18 C17 117.8(9)
C19 C18 H18 121.1
C17 C18 H18 121.1
N5 C16 C17 121.4(9)
N5 C16 N6 123.4(8)
C17 C16 N6 115.2(8)
N6 C15 O2 135.5(8)
N6 C15 C14 112.9(7)
O2 C15 C14 111.6(8)
C7 C6 C5 119.5(9)
C7 C6 H6 120.2
C5 C6 H6 120.2
N1 C3 C4 123.6(8)
N1 C3 N2 121.7(8)
C4 C3 N2 114.5(8)
C11 C10 C9 118.6(8)
C11 C10 H10 120.7
C9 C10 H10 120.7
C11 C12 C13 118.8(9)
C11 C12 H12 120.6
C13 C12 H12 120.6
C6 C7 N1 124.1(9)
C6 C7 H7 118.0
N1 C7 H7 118.0
C18 C19 C20 120.2(10)
C18 C19 H19 119.9
C20 C19 H19 119.9
F4 C025 F6 111.8(12)
F4 C025 F5 102.5(11)
F6 C025 F5 100.8(10)
F4 C025 C8 115.0(9)
F6 C025 C8 115.6(9)
F5 C025 C8 109.3(10)
C12 C11 C10 119.7(8)
C12 C11 H11 120.1
C10 C11 H11 120.1
N2 C2 O1 129.5(8)
N2 C2 C1 116.4(9)
O1 C2 C1 114.1(9)
F10 C1 F3B 41(2)
F10 C1 F2B 126.2(16)
F10 C1 F2A 115(3)
F3B C1 F2A 129.4(18)
F2B C1 F2A 40(2)
F10 C1 F11 107.8(19)
F3B C1 F11 68(2)
F2B C1 F11 56.2(18)
F2A C1 F11 96(2)
F10 C1 F1B 70(2)
F3B C1 F1B 109(2)
F2B C1 F1B 93(2)
F2A C1 F1B 55(2)
F11 C1 F1B 142(2)
F10 C1 C2 114.4(12)
F3B C1 C2 118.1(12)
F2B C1 C2 119.3(14)
F2A C1 C2 112.5(16)
F11 C1 C2 109.8(15)
F1B C1 C2 104.5(14)
N4 C8 O3 133.1(8)
N4 C8 C025 114.0(8)
O3 C8 C025 112.9(8)
N3 C13 C12 123.3(8)
N3 C13 H13 118.4
C12 C13 H13 118.4
F10 F3B C1 68.3(17)
F10 F3B F11 125(3)
C1 F3B F11 59.3(15)
N5 C20 C19 121.8(9)
N5 C20 H20 119.1
C19 C20 H20 119.1
C16 C17 C18 120.4(9)
C16 C17 H17 119.8
C18 C17 H17 119.8
C5 C4 C3 119.5(10)
C5 C4 H4 120.3
C3 C4 H4 120.3
F2A F2B F11 138(4)
F2A F2B C1 73(4)
F11 F2B C1 65.7(15)
C4 C5 C6 117.6(10)
C4 C5 H5 121.2
C6 C5 H5 121.2
F2A F1B C1 58.7(19)
F2A F1B F10 100(3)
C1 F1B F10 49.5(11)
F2B F2A F1B 128(6)
F2B F2A C1 67(3)
F1B F2A C1 66(3)
F3B F10 C1 70(2)
F3B F10 F1B 126(3)
C1 F10 F1B 60.1(15)
F2B F11 C1 58.1(17)
C1 F11 F3B 52.4(12)

loop_
_geom_bond_atom_site_label_1
_geom_bond_atom_site_label_2
_geom_bond_distance
V1 O3 1.925(6)
V1 O2 1.936(6)
V1 O1 1.963(6)
V1 N3 2.109(7)
V1 N1 2.133(7)
V1 N5 2.135(6)
O3 C8 1.315(10)
O2 C15 1.282(9)
C14 F8 1.229(13)
C14 F9 1.291(11)
C14 F7 1.325(13)
C14 C15 1.545(12)
O1 C2 1.283(10)
N4 C8 1.272(10)
N4 C9 1.380(10)
N6 C15 1.276(10)
N6 C16 1.400(11)
C9 N3 1.364(10)
C9 C10 1.406(11)
N3 C13 1.350(10)
N1 C3 1.338(10)
N1 C7 1.374(10)
N5 C16 1.343(10)
N5 C20 1.366(11)
N2 C2 1.277(11)
N2 C3 1.431(10)
C18 C19 1.342(14)
C18 C17 1.411(15)
C18 H18 0.9500
C16 C17 1.369(12)
C6 C7 1.355(13)
C6 C5 1.398(14)
C6 H6 0.9500
C3 C4 1.394(12)
C10 C11 1.391(13)
C10 H10 0.9500
C12 C11 1.378(15)
C12 C13 1.377(11)
C12 H12 0.9500
C7 H7 0.9500
F6 C025 1.255(12)
C19 C20 1.390(12)
C19 H19 0.9500
C025 F4 1.234(13)
C025 F5 1.350(14)
C025 C8 1.516(13)
C11 H11 0.9500
C2 C1 1.470(13)
C1 F10 1.231(19)
C1 F3B 1.25(2)
C1 F2B 1.26(2)
C1 F2A 1.31(4)
C1 F11 1.35(2)
C1 F1B 1.40(2)
C13 H13 0.9500
F3B F10 0.87(4)
F3B F11 1.46(4)
C20 H20 0.9500
C17 H17 0.9500
C4 C5 1.380(13)
C4 H4 0.9500
F2B F2A 0.88(5)
F2B F11 1.23(4)
C5 H5 0.9500
F1B F2A 1.27(5)
F1B F10 1.53(4)

loop_
_geom_torsion_atom_site_label_1
_geom_torsion_atom_site_label_2
_geom_torsion_atom_site_label_3
_geom_torsion_atom_site_label_4
_geom_torsion
C8 N4 C9 N3 -20.8(13)
C8 N4 C9 C10 161.8(8)
N4 C9 N3 C13 179.0(7)
C10 C9 N3 C13 -3.7(12)
N4 C9 N3 V1 2.3(11)
C10 C9 N3 V1 179.6(6)
C20 N5 C16 C17 5.3(14)
V1 N5 C16 C17 -179.0(7)
C20 N5 C16 N6 -176.1(9)
V1 N5 C16 N6 -0.4(13)
C15 N6 C16 N5 16.7(14)
C15 N6 C16 C17 -164.6(9)
C16 N6 C15 O2 -5.2(16)
C16 N6 C15 C14 173.9(8)
V1 O2 C15 N6 -23.1(14)
V1 O2 C15 C14 157.7(6)
F8 C14 C15 N6 101.3(12)
F9 C14 C15 N6 -24.3(13)
F7 C14 C15 N6 -143.3(10)
F8 C14 C15 O2 -79.3(13)
F9 C14 C15 O2 155.1(10)
F7 C14 C15 O2 36.0(13)
C7 N1 C3 C4 1.3(12)
V1 N1 C3 C4 -170.2(7)
C7 N1 C3 N2 -173.8(7)
V1 N1 C3 N2 14.6(11)
C2 N2 C3 N1 10.9(13)
C2 N2 C3 C4 -164.6(8)
N3 C9 C10 C11 1.4(13)
N4 C9 C10 C11 178.9(8)
C5 C6 C7 N1 1.2(14)
C3 N1 C7 C6 -1.6(12)
V1 N1 C7 C6 170.5(7)
C17 C18 C19 C20 4.4(19)
C13 C12 C11 C10 -1.5(15)
C9 C10 C11 C12 1.2(14)
C3 N2 C2 O1 -3.0(15)
C3 N2 C2 C1 177.4(9)
V1 O1 C2 N2 -33.3(13)
V1 O1 C2 C1 146.4(8)
N2 C2 C1 F10 -176(3)
O1 C2 C1 F10 4(3)
N2 C2 C1 F3B 138(3)
O1 C2 C1 F3B -42(3)
N2 C2 C1 F2B 1(3)
O1 C2 C1 F2B -179(3)
N2 C2 C1 F2A -43(3)
O1 C2 C1 F2A 137(3)
N2 C2 C1 F11 63(2)
O1 C2 C1 F11 -117(2)
N2 C2 C1 F1B -101(2)
O1 C2 C1 F1B 79(2)
C9 N4 C8 O3 2.2(15)
C9 N4 C8 C025 -178.0(8)
V1 O3 C8 N4 33.4(13)
V1 O3 C8 C025 -146.5(7)
F4 C025 C8 N4 -55.8(15)
F6 C025 C8 N4 171.5(11)
F5 C025 C8 N4 58.7(13)
F4 C025 C8 O3 124.1(12)
F6 C025 C8 O3 -8.6(15)
F5 C025 C8 O3 -121.4(11)
C9 N3 C13 C12 3.5(12)
V1 N3 C13 C12 -179.7(7)
C11 C12 C13 N3 -0.9(14)
F2A C1 F3B F10 -83(4)
F11 C1 F3B F10 -163(3)
F1B C1 F3B F10 -23(3)
C2 C1 F3B F10 96(2)
F10 C1 F3B F11 163(3)
F2A C1 F3B F11 80(4)
F1B C1 F3B F11 140(2)
C2 C1 F3B F11 -101.5(19)
C16 N5 C20 C19 -1.7(15)
V1 N5 C20 C19 -177.7(9)
C18 C19 C20 N5 -3.2(18)
N5 C16 C17 C18 -4.1(16)
N6 C16 C17 C18 177.2(10)
C19 C18 C17 C16 -0.9(18)
N1 C3 C4 C5 -0.7(14)
N2 C3 C4 C5 174.7(9)
F10 C1 F2B F2A 86(4)
F11 C1 F2B F2A 174(4)
F1B C1 F2B F2A 18(4)
C2 C1 F2B F2A -91(4)
F10 C1 F2B F11 -88(3)
F2A C1 F2B F11 -174(4)
F1B C1 F2B F11 -156.1(18)
C2 C1 F2B F11 95(2)
C3 C4 C5 C6 0.2(15)
C7 C6 C5 C4 -0.5(15)
F10 C1 F1B F2A -141(2)
F3B C1 F1B F2A -126(2)
F2B C1 F1B F2A -14(2)
F11 C1 F1B F2A -47(4)
C2 C1 F1B F2A 108(2)
F3B C1 F1B F10 15.8(18)
F2B C1 F1B F10 127.4(17)
F2A C1 F1B F10 141(2)
F11 C1 F1B F10 94(3)
C2 C1 F1B F10 -111.2(13)
F11 F2B F2A F1B -17(9)
C1 F2B F2A F1B -26(4)
F11 F2B F2A C1 8(5)
C1 F1B F2A F2B 26(4)
F10 F1B F2A F2B -3(6)
F10 F1B F2A C1 -28.8(16)
F10 C1 F2A F2B -118(3)
F11 C1 F2A F2B -5(3)
F1B C1 F2A F2B -158(4)
C2 C1 F2A F2B 109(3)
F10 C1 F2A F1B 40(2)
F3B C1 F2A F1B 86(4)
F2B C1 F2A F1B 158(4)
F11 C1 F2A F1B 153(2)
C2 C1 F2A F1B -93(3)
F11 F3B F10 C1 -18(3)
C1 F3B F10 F1B 25(2)
F11 F3B F10 F1B 6(5)
F2A C1 F10 F3B 123(3)
F11 C1 F10 F3B 17(3)
F1B C1 F10 F3B 157(3)
C2 C1 F10 F3B -105(2)
F3B C1 F10 F1B -157(3)
F2B C1 F10 F1B -79(3)
F2A C1 F10 F1B -34.4(19)
F11 C1 F10 F1B -140(2)
C2 C1 F10 F1B 97.6(17)
F2A F1B F10 F3B 6(4)
C1 F1B F10 F3B -27(3)
F2A F1B F10 C1 32.8(19)
F2A F2B F11 C1 -9(5)
F10 C1 F11 F2B 122(2)
F2A C1 F11 F2B 4(3)
F1B C1 F11 F2B 41(3)
C2 C1 F11 F2B -112.7(18)
F10 C1 F11 F3B -12(2)
F2A C1 F11 F3B -130(2)
F1B C1 F11 F3B -93(3)
C2 C1 F11 F3B 113.3(14)
F10 F3B F11 C1 20(3)
